data_4130471
loop_
_publ_author_name
'Yao, Liao-Yuan'
'Lee, Terence Kwok-Ming'
'Yam, Vivian Wing-Wah'

_publ_section_title
;
 Thermodynamic-Driven Self-Assembly: Heterochiral Self-Sorting and
 Structural Reconfiguration in Gold(I)-Sulfido Cluster System.
;
_journal_issue 23
_journal_name_full 'Journal of the American Chemical Society'
_journal_page_first 7260
_journal_page_last 7263
_journal_paper_doi 10.1021/jacs.6b03844
_journal_volume 138
_journal_year 2016
_chemical_formula_moiety 'C132 H96 Au6 Cl3 P6 S, CH2 Cl2, C H4 O, Cl'
_chemical_formula_sum 'C134 H102 Au6 Cl6 O P6 S'
_chemical_formula_weight 3340.54
_space_group_IT_number 4
_space_group_name_Hall 'P 2yb'
_space_group_name_H-M_alt 'P 1 21 1'
_symmetry_cell_setting monoclinic
_symmetry_space_group_name_Hall 'P 2yb'
_symmetry_space_group_name_H-M 'P 1 21 1'
_atom_sites_solution_hydrogens geom
_atom_sites_solution_primary direct
_atom_sites_solution_secondary difmap
_audit_creation_method SHELXL-97
_cell_angle_alpha 90.00
_cell_angle_beta 103.649(2)
_cell_angle_gamma 90.00
_cell_formula_units_Z 2
_cell_length_a 16.0034(11)
_cell_length_b 23.9493(16)
_cell_length_c 17.4176(12)
_cell_measurement_reflns_used 9308
_cell_measurement_temperature 100(2)
_cell_measurement_theta_max 27.43
_cell_measurement_theta_min 2.41
_cell_volume 6487.1(8)
_computing_structure_refinement 'SHELXL-97 (Sheldrick, 1997)'
_computing_structure_solution 'SHELXS-97 (Sheldrick, 1990)'
_diffrn_ambient_temperature 100(2)
_diffrn_measured_fraction_theta_full 0.996
_diffrn_measured_fraction_theta_max 0.996
_diffrn_measurement_device_type 'CCD area detector'
_diffrn_radiation_monochromator graphite
_diffrn_radiation_source 'fine-focus sealed tube'
_diffrn_radiation_type MoK\a
_diffrn_radiation_wavelength 0.71073
_diffrn_reflns_av_R_equivalents 0.0613
_diffrn_reflns_av_sigmaI/netI 0.0516
_diffrn_reflns_limit_h_max 20
_diffrn_reflns_limit_h_min -20
_diffrn_reflns_limit_k_max 31
_diffrn_reflns_limit_k_min -31
_diffrn_reflns_limit_l_max 22
_diffrn_reflns_limit_l_min -22
_diffrn_reflns_number 197470
_diffrn_reflns_theta_full 27.51
_diffrn_reflns_theta_max 27.51
_diffrn_reflns_theta_min 2.45
_exptl_absorpt_coefficient_mu 7.020
_exptl_absorpt_correction_T_max 0.374
_exptl_absorpt_correction_T_min 0.153
_exptl_absorpt_correction_type multi-scan
_exptl_absorpt_process_details SADABS
_exptl_crystal_colour colorless
_exptl_crystal_density_diffrn 1.710
_exptl_crystal_density_method 'not measured'
_exptl_crystal_description prism
_exptl_crystal_F_000 3192
_exptl_crystal_size_max 0.28
_exptl_crystal_size_mid 0.24
_exptl_crystal_size_min 0.14
_refine_diff_density_max 1.364
_refine_diff_density_min -1.185
_refine_diff_density_rms 0.135
_refine_ls_abs_structure_details 'Flack H D (1983), Acta Cryst. A39, 876-881'
_refine_ls_abs_structure_Flack 0.007(3)
_refine_ls_extinction_method none
_refine_ls_goodness_of_fit_ref 1.038
_refine_ls_hydrogen_treatment mixed
_refine_ls_matrix_type full
_refine_ls_number_parameters 1397
_refine_ls_number_reflns 29643
_refine_ls_number_restraints 7
_refine_ls_restrained_S_all 1.037
_refine_ls_R_factor_all 0.0369
_refine_ls_R_factor_gt 0.0298
_refine_ls_shift/su_max 0.005
_refine_ls_shift/su_mean 0.000
_refine_ls_structure_factor_coef Fsqd
_refine_ls_weighting_details 'calc w=1/[\s^2^(Fo^2^)+(0.0272P)^2^+0.0000P] where P=(Fo^2^+2Fc^2^)/3'
_refine_ls_weighting_scheme calc
_refine_ls_wR_factor_gt 0.0585
_refine_ls_wR_factor_ref 0.0603
_reflns_number_gt 26811
_reflns_number_total 29643
_reflns_threshold_expression >2sigma(I)
_cod_data_source_file ja6b03844_si_006.cif
_cod_data_source_block 1
_cod_depositor_comments
;
The following automatic conversions were performed:

data item '_symmetry_cell_setting' value 'Monoclinic' was changed to
'monoclinic' in accordance with the
/home/saulius/struct/COD-crude-data/automatic-downloads/DataCite-retrospective/ACS/depositions/lib/dictionaries/cif_core.dic
dictionary named 'cif_core.dic' version 2.4.2 last updated on
2011-04-26.

Automatic conversion script
Id: cif_fix_values 6909 2019-04-08 15:41:33Z antanas 
;
_cod_original_sg_symbol_H-M 'P 21'
_cod_database_code 4130471

loop_
_symmetry_equiv_pos_as_xyz
'x, y, z'
'-x, y+1/2, -z'

loop_
_atom_site_label
_atom_site_type_symbol
_atom_site_fract_x
_atom_site_fract_y
_atom_site_fract_z
_atom_site_U_iso_or_equiv
_atom_site_adp_type
_atom_site_occupancy
_atom_site_symmetry_multiplicity
_atom_site_calc_flag
_atom_site_refinement_flags
Au1 Au 0.704110(13) 0.290325(8) 1.033365(13) 0.01538(5) Uani 1 1 d .
Au2 Au 0.619399(13) 0.310292(8) 0.862291(13) 0.01436(5) Uani 1 1 d .
Au3 Au 0.688696(13) 0.498147(9) 0.726793(13) 0.01691(5) Uani 1 1 d .
Au4 Au 0.559001(13) 0.404037(9) 0.732374(12) 0.01487(5) Uani 1 1 d .
Au5 Au 0.340458(13) 0.463836(8) 0.885681(12) 0.01504(5) Uani 1 1 d .
Au6 Au 0.431599(13) 0.364069(8) 0.833824(12) 0.01469(5) Uani 1 1 d .
C1 C 0.8346(3) 0.3941(2) 1.0198(3) 0.0155(12) Uani 1 1 d .
C2 C 0.7923(3) 0.4238(2) 0.9524(4) 0.0197(13) Uani 1 1 d .
H2 H 0.7674 0.4041 0.9052 0.024 Uiso 1 1 calc R
C3 C 0.7864(4) 0.4815(3) 0.9540(4) 0.0250(14) Uani 1 1 d .
H3 H 0.7603 0.5015 0.9074 0.030 Uiso 1 1 calc R
C4 C 0.8191(3) 0.5098(2) 1.0246(4) 0.0239(14) Uani 1 1 d .
H4 H 0.8133 0.5492 1.0265 0.029 Uiso 1 1 calc R
C5 C 0.8595(4) 0.4813(2) 1.0911(4) 0.0218(13) Uani 1 1 d .
H5 H 0.8811 0.5013 1.1388 0.026 Uiso 1 1 calc R
C6 C 0.8694(4) 0.4232(2) 1.0899(4) 0.0236(13) Uani 1 1 d .
H6 H 0.8992 0.4039 1.1358 0.028 Uiso 1 1 calc R
C7 C 0.9179(3) 0.3000(2) 1.1077(4) 0.0222(13) Uani 1 1 d .
C8 C 0.8963(4) 0.2856(3) 1.1775(3) 0.0252(14) Uani 1 1 d .
H8 H 0.8375 0.2834 1.1791 0.030 Uiso 1 1 calc R
C9 C 0.9592(5) 0.2745(3) 1.2445(5) 0.0433(19) Uani 1 1 d .
H9 H 0.9432 0.2649 1.2920 0.052 Uiso 1 1 calc R
C10 C 1.0450(4) 0.2772(3) 1.2437(4) 0.0398(18) Uani 1 1 d .
H10 H 1.0882 0.2703 1.2905 0.048 Uiso 1 1 calc R
C11 C 1.0671(4) 0.2902(3) 1.1729(4) 0.0354(16) Uani 1 1 d .
H11 H 1.1258 0.2912 1.1707 0.043 Uiso 1 1 calc R
C12 C 1.0029(3) 0.3017(2) 1.1055(4) 0.0243(14) Uani 1 1 d .
H12 H 1.0182 0.3107 1.0575 0.029 Uiso 1 1 calc R
C13 C 0.8722(3) 0.2913(2) 0.9379(3) 0.0172(12) Uani 1 1 d .
C14 C 0.9147(3) 0.3289(2) 0.8950(3) 0.0208(13) Uani 1 1 d .
H14 H 0.9158 0.3678 0.9057 0.025 Uiso 1 1 calc R
C15 C 0.9537(3) 0.3084(2) 0.8386(3) 0.0190(12) Uani 1 1 d .
H15 H 0.9802 0.3336 0.8095 0.023 Uiso 1 1 calc R
C16 C 0.9553(3) 0.2509(2) 0.8230(3) 0.0158(12) Uani 1 1 d .
C17 C 1.0005(4) 0.2293(3) 0.7701(4) 0.0249(14) Uani 1 1 d .
H17 H 1.0284 0.2542 0.7418 0.030 Uiso 1 1 calc R
C18 C 1.0055(4) 0.1733(3) 0.7581(4) 0.0302(15) Uani 1 1 d .
H18 H 1.0352 0.1595 0.7209 0.036 Uiso 1 1 calc R
C19 C 0.9659(4) 0.1359(3) 0.8017(4) 0.0258(14) Uani 1 1 d .
H19 H 0.9711 0.0968 0.7947 0.031 Uiso 1 1 calc R
C20 C 0.9212(4) 0.1548(2) 0.8528(4) 0.0211(13) Uani 1 1 d .
H20 H 0.8939 0.1290 0.8804 0.025 Uiso 1 1 calc R
C21 C 0.9143(3) 0.2133(2) 0.8656(3) 0.0196(13) Uani 1 1 d .
C22 C 0.8673(3) 0.2354(2) 0.9208(3) 0.0152(12) Uani 1 1 d .
C23 C 0.8163(3) 0.1956(2) 0.9577(3) 0.0178(12) Uani 1 1 d .
C24 C 0.8554(4) 0.1674(2) 1.0289(3) 0.0193(12) Uani 1 1 d .
C25 C 0.9453(4) 0.1705(2) 1.0609(4) 0.0223(13) Uani 1 1 d .
H25 H 0.9799 0.1922 1.0348 0.027 Uiso 1 1 calc R
C26 C 0.9832(4) 0.1423(3) 1.1296(4) 0.0281(15) Uani 1 1 d .
H26 H 1.0434 0.1455 1.1512 0.034 Uiso 1 1 calc R
C27 C 0.9327(4) 0.1089(3) 1.1675(4) 0.0262(14) Uani 1 1 d .
H27 H 0.9587 0.0884 1.2136 0.031 Uiso 1 1 calc R
C28 C 0.8448(4) 0.1062(2) 1.1370(4) 0.0259(14) Uani 1 1 d .
H28 H 0.8108 0.0845 1.1637 0.031 Uiso 1 1 calc R
C29 C 0.8048(3) 0.1345(2) 1.0685(3) 0.0178(12) Uani 1 1 d .
C30 C 0.7162(4) 0.1305(2) 1.0361(3) 0.0178(12) Uani 1 1 d .
H30 H 0.6815 0.1099 1.0634 0.021 Uiso 1 1 calc R
C31 C 0.6792(4) 0.1551(2) 0.9673(4) 0.0189(13) Uani 1 1 d .
H31 H 0.6191 0.1510 0.9465 0.023 Uiso 1 1 calc R
C32 C 0.7280(3) 0.1874(2) 0.9246(3) 0.0150(12) Uani 1 1 d .
C33 C 0.5790(3) 0.1779(2) 0.7947(3) 0.0157(12) Uani 1 1 d .
C34 C 0.5894(4) 0.1211(2) 0.7864(3) 0.0175(12) Uani 1 1 d .
H34 H 0.6436 0.1042 0.8079 0.021 Uiso 1 1 calc R
C35 C 0.5213(4) 0.0890(2) 0.7470(3) 0.0195(13) Uani 1 1 d .
H35 H 0.5295 0.0501 0.7405 0.023 Uiso 1 1 calc R
C36 C 0.4422(4) 0.1120(2) 0.7170(3) 0.0210(13) Uani 1 1 d .
H36 H 0.3962 0.0893 0.6895 0.025 Uiso 1 1 calc R
C37 C 0.4292(4) 0.1689(2) 0.7268(3) 0.0206(13) Uani 1 1 d .
H37 H 0.3741 0.1851 0.7073 0.025 Uiso 1 1 calc R
C38 C 0.4980(3) 0.2016(2) 0.7655(3) 0.0176(12) Uani 1 1 d .
H38 H 0.4899 0.2404 0.7721 0.021 Uiso 1 1 calc R
C39 C 0.7266(3) 0.2313(2) 0.7597(3) 0.0185(12) Uani 1 1 d .
C40 C 0.7443(3) 0.2850(2) 0.7370(3) 0.0202(13) Uani 1 1 d .
H40 H 0.7304 0.3165 0.7648 0.024 Uiso 1 1 calc R
C41 C 0.7823(3) 0.2923(3) 0.6735(3) 0.0218(13) Uani 1 1 d .
H41 H 0.7939 0.3287 0.6572 0.026 Uiso 1 1 calc R
C42 C 0.8031(4) 0.2460(3) 0.6346(4) 0.0335(16) Uani 1 1 d .
H42 H 0.8294 0.2505 0.5915 0.040 Uiso 1 1 calc R
C43 C 0.7856(4) 0.1928(3) 0.6583(4) 0.0271(15) Uani 1 1 d .
H43 H 0.8000 0.1612 0.6312 0.032 Uiso 1 1 calc R
C44 C 0.7482(4) 0.1856(3) 0.7197(4) 0.0260(14) Uani 1 1 d .
H44 H 0.7368 0.1489 0.7355 0.031 Uiso 1 1 calc R
C45 C 0.5541(3) 0.5798(2) 0.7984(3) 0.0155(12) Uani 1 1 d .
C46 C 0.5718(3) 0.5374(2) 0.8546(3) 0.0153(12) Uani 1 1 d .
H46 H 0.6046 0.5059 0.8462 0.018 Uiso 1 1 calc R
C47 C 0.5414(3) 0.5412(2) 0.9230(3) 0.0166(12) Uani 1 1 d .
H47 H 0.5527 0.5123 0.9614 0.020 Uiso 1 1 calc R
C48 C 0.4943(4) 0.5877(2) 0.9340(3) 0.0196(12) Uani 1 1 d .
H48 H 0.4721 0.5901 0.9799 0.024 Uiso 1 1 calc R
C49 C 0.4794(4) 0.6297(3) 0.8811(4) 0.0247(14) Uani 1 1 d .
H49 H 0.4478 0.6617 0.8901 0.030 Uiso 1 1 calc R
C50 C 0.5109(4) 0.6260(2) 0.8127(4) 0.0221(13) Uani 1 1 d .
H50 H 0.5019 0.6560 0.7760 0.026 Uiso 1 1 calc R
C51 C 0.6373(4) 0.6332(2) 0.6852(3) 0.0201(13) Uani 1 1 d .
C52 C 0.5872(4) 0.6796(2) 0.6612(4) 0.0260(14) Uani 1 1 d .
H52 H 0.5265 0.6772 0.6529 0.031 Uiso 1 1 calc R
C53 C 0.6247(5) 0.7289(3) 0.6494(4) 0.0334(16) Uani 1 1 d .
H53 H 0.5895 0.7605 0.6321 0.040 Uiso 1 1 calc R
C54 C 0.7106(5) 0.7339(3) 0.6616(4) 0.0426(19) Uani 1 1 d U
H54 H 0.7359 0.7689 0.6550 0.051 Uiso 1 1 calc R
C55 C 0.7625(5) 0.6866(3) 0.6843(5) 0.0435(19) Uani 1 1 d .
H55 H 0.8230 0.6889 0.6908 0.052 Uiso 1 1 calc R
C56 C 0.7248(4) 0.6369(3) 0.6969(4) 0.0277(15) Uani 1 1 d .
H56 H 0.7596 0.6050 0.7139 0.033 Uiso 1 1 calc R
C57 C 0.4927(4) 0.5575(2) 0.6301(3) 0.0185(12) Uani 1 1 d .
C58 C 0.4138(4) 0.5788(2) 0.6410(3) 0.0201(13) Uani 1 1 d .
H58 H 0.4110 0.5936 0.6909 0.024 Uiso 1 1 calc R
C59 C 0.3425(4) 0.5785(2) 0.5812(3) 0.0211(13) Uani 1 1 d .
H59 H 0.2899 0.5915 0.5911 0.025 Uiso 1 1 calc R
C60 C 0.3435(4) 0.5597(2) 0.5052(3) 0.0200(13) Uani 1 1 d .
C61 C 0.2706(4) 0.5610(3) 0.4424(4) 0.0252(14) Uani 1 1 d .
H61 H 0.2180 0.5748 0.4511 0.030 Uiso 1 1 calc R
C62 C 0.2736(4) 0.5429(3) 0.3693(4) 0.0275(15) Uani 1 1 d .
H62 H 0.2234 0.5435 0.3274 0.033 Uiso 1 1 calc R
C63 C 0.3533(4) 0.5228(3) 0.3561(4) 0.0294(15) Uani 1 1 d .
H63 H 0.3566 0.5115 0.3046 0.035 Uiso 1 1 calc R
C64 C 0.4237(4) 0.5198(2) 0.4163(3) 0.0229(13) Uani 1 1 d .
H64 H 0.4757 0.5056 0.4068 0.027 Uiso 1 1 calc R
C65 C 0.4216(4) 0.5373(2) 0.4931(3) 0.0194(13) Uani 1 1 d .
C66 C 0.4957(3) 0.5346(2) 0.5569(3) 0.0154(12) Uani 1 1 d .
C67 C 0.5776(4) 0.5091(2) 0.5444(3) 0.0204(13) Uani 1 1 d .
C68 C 0.6357(4) 0.5449(2) 0.5163(3) 0.0191(13) Uani 1 1 d .
C69 C 0.6143(4) 0.6030(2) 0.4981(4) 0.0269(15) Uani 1 1 d .
H69 H 0.5601 0.6174 0.5018 0.032 Uiso 1 1 calc R
C70 C 0.6729(4) 0.6371(3) 0.4755(4) 0.0296(15) Uani 1 1 d .
H70 H 0.6586 0.6750 0.4630 0.035 Uiso 1 1 calc R
C71 C 0.7522(5) 0.6173(3) 0.4705(4) 0.0393(18) Uani 1 1 d .
H71 H 0.7924 0.6423 0.4566 0.047 Uiso 1 1 calc R
C72 C 0.7742(5) 0.5623(3) 0.4852(4) 0.0401(18) Uani 1 1 d .
H72 H 0.8283 0.5490 0.4793 0.048 Uiso 1 1 calc R
C73 C 0.7158(4) 0.5253(3) 0.5093(3) 0.0251(14) Uani 1 1 d .
C74 C 0.7362(4) 0.4681(3) 0.5267(4) 0.0280(14) Uani 1 1 d .
H74 H 0.7903 0.4538 0.5224 0.034 Uiso 1 1 calc R
C75 C 0.6796(4) 0.4345(2) 0.5490(3) 0.0214(13) Uani 1 1 d .
H75 H 0.6945 0.3965 0.5602 0.026 Uiso 1 1 calc R
C76 C 0.5977(3) 0.4536(2) 0.5565(3) 0.0156(12) Uani 1 1 d .
C77 C 0.4189(4) 0.4136(2) 0.5563(3) 0.0207(13) Uani 1 1 d .
C78 C 0.3672(4) 0.4326(2) 0.6046(4) 0.0247(14) Uani 1 1 d .
H78 H 0.3931 0.4424 0.6577 0.030 Uiso 1 1 calc R
C79 C 0.2796(4) 0.4376(3) 0.5775(4) 0.0274(15) Uani 1 1 d .
H79 H 0.2449 0.4506 0.6112 0.033 Uiso 1 1 calc R
C80 C 0.2430(4) 0.4229(3) 0.4991(4) 0.0334(16) Uani 1 1 d .
H80 H 0.1827 0.4264 0.4789 0.040 Uiso 1 1 calc R
C81 C 0.2928(4) 0.4036(3) 0.4514(4) 0.0297(15) Uani 1 1 d .
H81 H 0.2671 0.3935 0.3983 0.036 Uiso 1 1 calc R
C82 C 0.3803(4) 0.3986(3) 0.4798(4) 0.0260(14) Uani 1 1 d .
H82 H 0.4146 0.3847 0.4463 0.031 Uiso 1 1 calc R
C83 C 0.5550(3) 0.3354(2) 0.5610(3) 0.0180(12) Uani 1 1 d .
C84 C 0.5723(4) 0.3271(3) 0.4858(4) 0.0288(15) Uani 1 1 d .
H84 H 0.5747 0.3585 0.4530 0.035 Uiso 1 1 calc R
C85 C 0.5858(4) 0.2743(3) 0.4589(4) 0.0302(15) Uani 1 1 d .
H85 H 0.5976 0.2694 0.4084 0.036 Uiso 1 1 calc R
C86 C 0.5819(4) 0.2288(3) 0.5070(4) 0.0274(15) Uani 1 1 d .
H86 H 0.5920 0.1924 0.4894 0.033 Uiso 1 1 calc R
C87 C 0.5635(4) 0.2354(2) 0.5810(4) 0.0230(13) Uani 1 1 d .
H87 H 0.5598 0.2037 0.6128 0.028 Uiso 1 1 calc R
C88 C 0.5506(3) 0.2890(2) 0.6079(3) 0.0193(12) Uani 1 1 d .
H88 H 0.5387 0.2937 0.6584 0.023 Uiso 1 1 calc R
C89 C 0.2930(3) 0.4622(2) 1.0641(3) 0.0158(11) Uani 1 1 d .
C90 C 0.2900(4) 0.4426(3) 1.1387(3) 0.0225(13) Uani 1 1 d .
H90 H 0.3256 0.4123 1.1617 0.027 Uiso 1 1 calc R
C91 C 0.2355(3) 0.4671(2) 1.1792(3) 0.0203(12) Uani 1 1 d .
H91 H 0.2316 0.4528 1.2291 0.024 Uiso 1 1 calc R
C92 C 0.1857(4) 0.5135(2) 1.1464(4) 0.0225(13) Uani 1 1 d .
H92 H 0.1494 0.5312 1.1750 0.027 Uiso 1 1 calc R
C93 C 0.1893(4) 0.5328(2) 1.0743(4) 0.0236(13) Uani 1 1 d .
H93 H 0.1557 0.5643 1.0527 0.028 Uiso 1 1 calc R
C94 C 0.2414(3) 0.5074(2) 1.0315(4) 0.0200(13) Uani 1 1 d .
H94 H 0.2421 0.5206 0.9802 0.024 Uiso 1 1 calc R
C95 C 0.4692(3) 0.4424(2) 1.0605(3) 0.0136(11) Uani 1 1 d .
C96 C 0.5376(3) 0.4091(2) 1.0526(3) 0.0155(11) Uani 1 1 d .
H96 H 0.5265 0.3751 1.0240 0.019 Uiso 1 1 calc R
C97 C 0.6203(4) 0.4243(2) 1.0851(3) 0.0206(13) Uani 1 1 d .
H97 H 0.6660 0.4002 1.0804 0.025 Uiso 1 1 calc R
C98 C 0.6389(4) 0.4751(3) 1.1254(3) 0.0229(13) Uani 1 1 d .
H98 H 0.6968 0.4861 1.1468 0.028 Uiso 1 1 calc R
C99 C 0.5717(4) 0.5087(2) 1.1334(3) 0.0219(13) Uani 1 1 d .
H99 H 0.5834 0.5430 1.1613 0.026 Uiso 1 1 calc R
C100 C 0.4873(3) 0.4932(2) 1.1014(3) 0.0187(12) Uani 1 1 d .
H100 H 0.4416 0.5169 1.1072 0.022 Uiso 1 1 calc R
C101 C 0.3378(3) 0.3537(2) 1.0197(3) 0.0133(11) Uani 1 1 d .
C102 C 0.3885(3) 0.3261(2) 1.0875(3) 0.0167(12) Uani 1 1 d .
H102 H 0.4392 0.3439 1.1167 0.020 Uiso 1 1 calc R
C103 C 0.3668(4) 0.2749(2) 1.1120(4) 0.0210(13) Uani 1 1 d .
H103 H 0.4027 0.2567 1.1561 0.025 Uiso 1 1 calc R
C104 C 0.2876(3) 0.2491(2) 1.0689(3) 0.0167(12) Uani 1 1 d .
C105 C 0.2609(4) 0.1971(2) 1.0929(3) 0.0199(13) Uani 1 1 d .
H105 H 0.2951 0.1788 1.1378 0.024 Uiso 1 1 calc R
C106 C 0.1867(4) 0.1729(2) 1.0525(4) 0.0244(14) Uani 1 1 d .
H106 H 0.1692 0.1379 1.0691 0.029 Uiso 1 1 calc R
C107 C 0.1360(4) 0.1998(2) 0.9860(4) 0.0235(14) Uani 1 1 d .
H107 H 0.0836 0.1832 0.9584 0.028 Uiso 1 1 calc R
C108 C 0.1610(3) 0.2496(2) 0.9606(3) 0.0202(13) Uani 1 1 d .
H108 H 0.1260 0.2668 0.9151 0.024 Uiso 1 1 calc R
C109 C 0.2382(3) 0.2764(2) 1.0008(3) 0.0131(11) Uani 1 1 d .
C110 C 0.2639(3) 0.3289(2) 0.9754(3) 0.0133(11) Uani 1 1 d .
C111 C 0.2062(3) 0.3590(2) 0.9076(3) 0.0140(11) Uani 1 1 d .
C112 C 0.1393(3) 0.3929(2) 0.9256(3) 0.0135(11) Uani 1 1 d .
C113 C 0.1211(3) 0.3932(2) 1.0010(3) 0.0162(12) Uani 1 1 d .
H113 H 0.1527 0.3695 1.0412 0.019 Uiso 1 1 calc R
C114 C 0.0591(3) 0.4271(2) 1.0167(4) 0.0201(13) Uani 1 1 d .
H114 H 0.0471 0.4259 1.0676 0.024 Uiso 1 1 calc R
C115 C 0.0123(4) 0.4639(2) 0.9594(3) 0.0223(13) Uani 1 1 d .
H115 H -0.0289 0.4886 0.9721 0.027 Uiso 1 1 calc R
C116 C 0.0267(3) 0.4637(2) 0.8857(3) 0.0208(12) Uani 1 1 d .
H116 H -0.0061 0.4876 0.8463 0.025 Uiso 1 1 calc R
C117 C 0.0899(3) 0.4284(2) 0.8663(3) 0.0164(12) Uani 1 1 d .
C118 C 0.1054(3) 0.4278(2) 0.7909(3) 0.0206(13) Uani 1 1 d .
H118 H 0.0733 0.4519 0.7514 0.025 Uiso 1 1 calc R
C119 C 0.1664(3) 0.3930(2) 0.7723(3) 0.0180(12) Uani 1 1 d .
H119 H 0.1750 0.3929 0.7202 0.022 Uiso 1 1 calc R
C120 C 0.2165(3) 0.3574(2) 0.8308(3) 0.0145(11) Uani 1 1 d .
C121 C 0.2673(3) 0.3047(2) 0.6972(3) 0.0176(12) Uani 1 1 d .
C122 C 0.1828(4) 0.2896(3) 0.6616(3) 0.0259(14) Uani 1 1 d .
H122 H 0.1399 0.2911 0.6912 0.031 Uiso 1 1 calc R
C123 C 0.1612(4) 0.2725(3) 0.5840(4) 0.0327(16) Uani 1 1 d .
H123 H 0.1034 0.2624 0.5605 0.039 Uiso 1 1 calc R
C124 C 0.2216(4) 0.2698(3) 0.5401(4) 0.0267(14) Uani 1 1 d .
H124 H 0.2062 0.2572 0.4869 0.032 Uiso 1 1 calc R
C125 C 0.3050(4) 0.2854(2) 0.5738(4) 0.0232(13) Uani 1 1 d .
H125 H 0.3473 0.2845 0.5436 0.028 Uiso 1 1 calc R
C126 C 0.3271(3) 0.3024(2) 0.6523(3) 0.0187(12) Uani 1 1 d .
H126 H 0.3849 0.3126 0.6755 0.022 Uiso 1 1 calc R
C127 C 0.3126(4) 0.2499(2) 0.8463(4) 0.0204(13) Uani 1 1 d .
C128 C 0.3859(4) 0.2366(3) 0.9039(3) 0.0219(13) Uani 1 1 d .
H128 H 0.4298 0.2638 0.9194 0.026 Uiso 1 1 calc R
C129 C 0.3959(4) 0.1848(2) 0.9388(4) 0.0248(14) Uani 1 1 d .
H129 H 0.4455 0.1767 0.9794 0.030 Uiso 1 1 calc R
C130 C 0.3340(4) 0.1450(3) 0.9146(4) 0.0350(17) Uani 1 1 d .
H130 H 0.3414 0.1089 0.9379 0.042 Uiso 1 1 calc R
C131 C 0.2599(4) 0.1568(3) 0.8557(4) 0.0328(16) Uani 1 1 d .
H131 H 0.2166 0.1292 0.8396 0.039 Uiso 1 1 calc R
C132 C 0.2506(4) 0.2093(2) 0.8215(4) 0.0265(14) Uani 1 1 d .
H132 H 0.2013 0.2175 0.7806 0.032 Uiso 1 1 calc R
C133 C 0.5467(10) 0.4026(5) 0.2796(6) 0.147(7) Uani 1 1 d .
H13A H 0.5332 0.4184 0.2256 0.176 Uiso 1 1 calc R
H13B H 0.5832 0.3695 0.2781 0.176 Uiso 1 1 calc R
C134 C 0.7380(7) 0.1768(4) 0.2646(6) 0.076(3) Uani 1 1 d .
H13C H 0.7184 0.1940 0.2124 0.114 Uiso 1 1 calc R
H13D H 0.7118 0.1398 0.2643 0.114 Uiso 1 1 calc R
H13E H 0.8007 0.1731 0.2773 0.114 Uiso 1 1 calc R
Cl1 Cl 0.57505(9) 0.26404(6) 1.05791(9) 0.0221(3) Uani 1 1 d .
Cl2 Cl 0.80057(9) 0.43530(6) 0.74981(9) 0.0273(3) Uani 1 1 d .
Cl3 Cl 0.31644(10) 0.51092(6) 0.76824(9) 0.0263(3) Uani 1 1 d .
Cl4 Cl 0.5743(5) 0.2728(3) 0.2455(4) 0.113(2) Uani 0.50 1 d P
Cl4' Cl 0.9257(4) 0.5272(3) 0.6842(5) 0.132(3) Uani 0.50 1 d P
Cl5 Cl 0.6098(2) 0.44905(16) 0.3361(2) 0.1157(11) Uani 1 1 d .
Cl6 Cl 0.4606(2) 0.3798(2) 0.29270(18) 0.153(2) Uani 1 1 d .
O1 O 0.7150(8) 0.2085(5) 0.3183(6) 0.167(5) Uani 1 1 d .
H1A H 0.6786 0.2316 0.2933 0.200 Uiso 1 1 d R
P1 P 0.83334(9) 0.31819(6) 1.02148(9) 0.0167(3) Uani 1 1 d .
P2 P 0.66745(9) 0.22461(6) 0.83741(9) 0.0160(3) Uani 1 1 d .
P3 P 0.59088(9) 0.56686(6) 0.70870(9) 0.0158(3) Uani 1 1 d .
P4 P 0.53298(9) 0.40346(6) 0.59799(8) 0.0164(3) Uani 1 1 d .
P5 P 0.35984(9) 0.42777(6) 1.00683(8) 0.0139(3) Uani 1 1 d .
P6 P 0.30351(9) 0.31902(6) 0.80209(8) 0.0149(3) Uani 1 1 d .
S1 S 0.56982(8) 0.40042(6) 0.86849(8) 0.0138(3) Uani 1 1 d .

loop_
_atom_site_aniso_label
_atom_site_aniso_U_11
_atom_site_aniso_U_22
_atom_site_aniso_U_33
_atom_site_aniso_U_23
_atom_site_aniso_U_13
_atom_site_aniso_U_12
Au1 0.01408(10) 0.01221(10) 0.02070(12) 0.00067(9) 0.00582(9) -0.00026(8)
Au2 0.01428(10) 0.01036(10) 0.01874(11) 0.00022(8) 0.00447(8) 0.00018(8)
Au3 0.01774(11) 0.01554(11) 0.01690(12) -0.00116(9) 0.00300(9) -0.00130(9)
Au4 0.01680(10) 0.01235(10) 0.01599(11) -0.00044(9) 0.00495(9) -0.00191(9)
Au5 0.01560(10) 0.01260(10) 0.01704(11) 0.00039(9) 0.00411(9) 0.00007(9)
Au6 0.01253(10) 0.01393(11) 0.01822(11) -0.00035(9) 0.00484(9) 0.00072(8)
C1 0.008(2) 0.021(3) 0.018(3) -0.003(2) 0.005(2) 0.002(2)
C2 0.008(3) 0.017(3) 0.031(3) -0.001(3) 0.000(2) -0.003(2)
C3 0.014(3) 0.027(3) 0.035(4) 0.012(3) 0.006(3) 0.005(2)
C4 0.017(3) 0.009(3) 0.048(4) 0.000(3) 0.012(3) -0.001(2)
C5 0.026(3) 0.015(3) 0.027(3) -0.005(2) 0.012(3) -0.004(2)
C6 0.023(3) 0.022(3) 0.029(3) 0.001(3) 0.013(3) 0.007(3)
C7 0.015(3) 0.012(3) 0.036(4) -0.003(3) 0.000(3) 0.001(2)
C8 0.025(3) 0.030(3) 0.020(3) 0.011(3) 0.004(3) 0.017(3)
C9 0.049(5) 0.039(4) 0.043(5) 0.010(3) 0.012(4) 0.014(4)
C10 0.031(4) 0.038(4) 0.041(4) 0.002(3) -0.009(3) 0.011(3)
C11 0.020(3) 0.028(4) 0.055(5) 0.006(3) 0.002(3) 0.001(3)
C12 0.019(3) 0.016(3) 0.035(4) -0.003(3) 0.001(3) -0.004(2)
C13 0.012(3) 0.013(3) 0.028(3) -0.001(2) 0.009(2) 0.000(2)
C14 0.018(3) 0.017(3) 0.030(3) -0.003(3) 0.009(3) -0.001(2)
C15 0.016(3) 0.018(3) 0.024(3) 0.001(2) 0.006(2) -0.005(2)
C16 0.009(3) 0.019(3) 0.020(3) 0.003(2) 0.004(2) -0.002(2)
C17 0.014(3) 0.026(3) 0.035(4) 0.002(3) 0.007(3) -0.003(3)
C18 0.027(3) 0.027(4) 0.045(4) -0.010(3) 0.025(3) -0.001(3)
C19 0.022(3) 0.015(3) 0.041(4) -0.008(3) 0.009(3) 0.000(2)
C20 0.020(3) 0.013(3) 0.034(4) -0.002(3) 0.014(3) -0.001(2)
C21 0.014(3) 0.020(3) 0.027(3) 0.007(3) 0.010(2) -0.004(2)
C22 0.013(3) 0.014(3) 0.019(3) 0.008(2) 0.005(2) 0.000(2)
C23 0.014(3) 0.010(3) 0.029(3) -0.008(2) 0.005(2) 0.001(2)
C24 0.019(3) 0.011(3) 0.029(3) 0.001(2) 0.008(3) 0.006(2)
C25 0.019(3) 0.018(3) 0.032(4) 0.001(3) 0.009(3) -0.001(2)
C26 0.022(3) 0.025(3) 0.035(4) 0.004(3) 0.002(3) 0.000(3)
C27 0.019(3) 0.027(3) 0.033(4) 0.009(3) 0.005(3) 0.005(3)
C28 0.030(3) 0.019(3) 0.032(4) 0.000(3) 0.014(3) -0.003(3)
C29 0.019(3) 0.011(3) 0.025(3) -0.001(2) 0.010(2) 0.004(2)
C30 0.022(3) 0.009(3) 0.026(3) 0.004(2) 0.013(3) -0.002(2)
C31 0.018(3) 0.009(3) 0.033(4) 0.002(2) 0.013(3) -0.001(2)
C32 0.012(3) 0.010(3) 0.025(3) 0.001(2) 0.009(2) -0.002(2)
C33 0.015(3) 0.021(3) 0.014(3) -0.001(2) 0.010(2) -0.008(2)
C34 0.017(3) 0.017(3) 0.020(3) 0.000(2) 0.008(2) -0.002(2)
C35 0.034(3) 0.009(3) 0.020(3) 0.000(2) 0.015(3) 0.001(2)
C36 0.028(3) 0.021(3) 0.017(3) -0.006(2) 0.010(3) -0.010(3)
C37 0.015(3) 0.025(3) 0.022(3) 0.005(3) 0.004(2) 0.002(2)
C38 0.018(3) 0.016(3) 0.018(3) 0.003(2) 0.004(2) -0.003(2)
C39 0.014(3) 0.020(3) 0.021(3) -0.001(2) 0.003(2) -0.004(2)
C40 0.017(3) 0.014(3) 0.029(3) -0.002(3) 0.005(2) -0.004(2)
C41 0.019(3) 0.019(3) 0.029(3) 0.004(3) 0.009(3) -0.005(2)
C42 0.027(3) 0.049(4) 0.029(4) -0.008(3) 0.016(3) -0.010(3)
C43 0.027(3) 0.024(3) 0.035(4) -0.014(3) 0.017(3) -0.007(3)
C44 0.029(3) 0.020(3) 0.034(4) -0.004(3) 0.018(3) -0.010(3)
C45 0.018(3) 0.015(3) 0.012(3) -0.006(2) 0.000(2) -0.005(2)
C46 0.017(3) 0.004(3) 0.023(3) -0.004(2) 0.002(2) -0.002(2)
C47 0.015(3) 0.014(3) 0.019(3) 0.002(2) 0.002(2) 0.001(2)
C48 0.023(3) 0.021(3) 0.017(3) -0.006(2) 0.008(2) 0.003(2)
C49 0.026(3) 0.020(3) 0.027(4) -0.010(3) 0.003(3) 0.005(3)
C50 0.026(3) 0.013(3) 0.025(3) 0.001(2) 0.001(3) -0.001(2)
C51 0.030(3) 0.017(3) 0.012(3) -0.003(2) 0.002(2) -0.012(3)
C52 0.029(3) 0.018(3) 0.030(4) 0.007(3) 0.005(3) -0.003(3)
C53 0.045(4) 0.020(3) 0.034(4) 0.013(3) 0.006(3) -0.003(3)
C54 0.051(5) 0.018(3) 0.059(5) 0.009(3) 0.012(4) -0.021(3)
C55 0.037(4) 0.040(4) 0.054(5) 0.015(4) 0.013(4) -0.019(3)
C56 0.027(3) 0.026(4) 0.028(4) 0.000(3) 0.003(3) -0.009(3)
C57 0.022(3) 0.014(3) 0.018(3) 0.003(2) 0.001(2) 0.000(2)
C58 0.026(3) 0.015(3) 0.020(3) 0.000(2) 0.006(3) -0.001(2)
C59 0.026(3) 0.010(3) 0.027(3) 0.001(2) 0.006(3) 0.002(2)
C60 0.024(3) 0.014(3) 0.020(3) 0.006(2) 0.000(3) -0.001(2)
C61 0.020(3) 0.025(3) 0.028(4) 0.009(3) -0.001(3) -0.003(3)
C62 0.027(3) 0.027(3) 0.025(4) 0.011(3) -0.001(3) -0.008(3)
C63 0.034(4) 0.029(4) 0.021(3) 0.000(3) -0.002(3) -0.008(3)
C64 0.025(3) 0.027(3) 0.014(3) 0.004(3) 0.000(3) -0.009(3)
C65 0.028(3) 0.011(3) 0.016(3) -0.002(2) 0.000(3) -0.007(2)
C66 0.016(3) 0.011(3) 0.019(3) 0.004(2) 0.005(2) -0.005(2)
C67 0.027(3) 0.025(3) 0.010(3) 0.002(2) 0.006(2) 0.001(3)
C68 0.022(3) 0.021(3) 0.012(3) 0.004(2) -0.001(2) -0.011(2)
C69 0.040(4) 0.018(3) 0.022(3) 0.002(3) 0.004(3) -0.013(3)
C70 0.048(4) 0.023(3) 0.020(3) 0.001(3) 0.012(3) -0.010(3)
C71 0.048(5) 0.034(4) 0.037(4) 0.005(3) 0.011(3) -0.021(3)
C72 0.037(4) 0.048(5) 0.039(4) -0.003(4) 0.015(3) -0.017(3)
C73 0.028(3) 0.033(4) 0.016(3) 0.003(3) 0.008(3) -0.012(3)
C74 0.026(3) 0.029(4) 0.030(4) 0.004(3) 0.008(3) 0.001(3)
C75 0.021(3) 0.021(3) 0.022(3) 0.000(3) 0.006(3) -0.002(2)
C76 0.018(3) 0.019(3) 0.009(3) 0.001(2) 0.002(2) -0.001(2)
C77 0.021(3) 0.017(3) 0.023(3) 0.009(2) 0.001(2) -0.005(2)
C78 0.023(3) 0.009(3) 0.040(4) 0.007(3) 0.003(3) -0.001(2)
C79 0.030(4) 0.020(3) 0.034(4) 0.014(3) 0.012(3) 0.002(3)
C80 0.020(3) 0.026(4) 0.050(5) 0.012(3) 0.000(3) -0.002(3)
C81 0.028(3) 0.022(3) 0.032(4) 0.002(3) -0.008(3) -0.005(3)
C82 0.026(3) 0.024(3) 0.028(3) 0.004(3) 0.007(3) -0.006(3)
C83 0.013(3) 0.020(3) 0.020(3) -0.001(2) 0.001(2) -0.003(2)
C84 0.040(4) 0.026(4) 0.020(3) 0.002(3) 0.005(3) -0.008(3)
C85 0.037(4) 0.030(4) 0.023(4) -0.010(3) 0.007(3) 0.001(3)
C86 0.027(3) 0.025(4) 0.031(4) -0.013(3) 0.008(3) -0.003(3)
C87 0.028(3) 0.015(3) 0.025(3) -0.001(3) 0.003(3) -0.003(3)
C88 0.017(3) 0.021(3) 0.020(3) 0.003(3) 0.005(2) -0.002(2)
C89 0.015(3) 0.008(3) 0.025(3) -0.005(2) 0.006(2) 0.000(2)
C90 0.015(3) 0.026(3) 0.023(3) -0.009(3) 0.000(2) -0.001(2)
C91 0.020(3) 0.022(3) 0.019(3) 0.001(3) 0.006(2) -0.003(3)
C92 0.020(3) 0.023(3) 0.027(3) -0.009(3) 0.010(3) -0.006(2)
C93 0.026(3) 0.013(3) 0.033(4) -0.003(3) 0.008(3) 0.004(2)
C94 0.017(3) 0.017(3) 0.028(3) 0.001(3) 0.009(2) 0.002(2)
C95 0.020(3) 0.007(3) 0.015(3) -0.002(2) 0.006(2) -0.003(2)
C96 0.016(3) 0.011(3) 0.019(3) -0.005(2) 0.003(2) 0.001(2)
C97 0.018(3) 0.020(3) 0.027(3) 0.000(3) 0.012(3) 0.007(2)
C98 0.019(3) 0.029(4) 0.019(3) 0.000(3) 0.001(2) 0.002(3)
C99 0.030(3) 0.021(3) 0.016(3) -0.006(2) 0.008(3) -0.005(3)
C100 0.017(3) 0.022(3) 0.020(3) 0.002(3) 0.011(2) 0.001(2)
C101 0.017(3) 0.009(3) 0.018(3) -0.001(2) 0.013(2) 0.002(2)
C102 0.015(3) 0.019(3) 0.016(3) -0.001(2) 0.004(2) 0.007(2)
C103 0.022(3) 0.017(3) 0.026(3) 0.001(2) 0.010(3) -0.002(2)
C104 0.019(3) 0.013(3) 0.020(3) 0.001(2) 0.008(2) 0.005(2)
C105 0.018(3) 0.020(3) 0.023(3) 0.004(2) 0.008(2) 0.000(2)
C106 0.024(3) 0.012(3) 0.044(4) 0.004(3) 0.022(3) 0.001(2)
C107 0.015(3) 0.022(3) 0.037(4) -0.002(3) 0.013(3) -0.004(2)
C108 0.013(3) 0.023(3) 0.024(3) -0.005(3) 0.004(2) 0.000(2)
C109 0.009(2) 0.015(3) 0.018(3) 0.002(2) 0.008(2) 0.004(2)
C110 0.009(2) 0.014(3) 0.017(3) -0.004(2) 0.004(2) 0.003(2)
C111 0.015(3) 0.008(3) 0.020(3) -0.009(2) 0.005(2) -0.003(2)
C112 0.010(2) 0.008(3) 0.024(3) -0.002(2) 0.007(2) -0.002(2)
C113 0.014(3) 0.011(3) 0.025(3) 0.001(2) 0.008(2) -0.001(2)
C114 0.012(3) 0.021(3) 0.029(3) -0.005(3) 0.009(2) -0.005(2)
C115 0.018(3) 0.015(3) 0.033(4) -0.007(3) 0.005(3) 0.002(2)
C116 0.007(2) 0.024(3) 0.031(3) 0.000(3) 0.003(2) 0.000(2)
C117 0.015(3) 0.012(3) 0.020(3) -0.003(2) 0.001(2) -0.005(2)
C118 0.012(3) 0.021(3) 0.024(3) -0.001(3) -0.004(2) 0.001(2)
C119 0.018(3) 0.018(3) 0.018(3) 0.001(2) 0.003(2) -0.004(2)
C120 0.010(2) 0.018(3) 0.018(3) 0.002(2) 0.007(2) 0.003(2)
C121 0.024(3) 0.008(3) 0.021(3) -0.003(2) 0.008(2) -0.002(2)
C122 0.021(3) 0.037(4) 0.022(3) -0.007(3) 0.010(3) -0.005(3)
C123 0.020(3) 0.040(4) 0.032(4) -0.009(3) -0.007(3) -0.009(3)
C124 0.035(4) 0.023(3) 0.022(3) -0.004(3) 0.007(3) -0.004(3)
C125 0.035(3) 0.009(3) 0.031(4) -0.002(3) 0.018(3) 0.000(3)
C126 0.018(3) 0.015(3) 0.024(3) 0.003(2) 0.008(2) 0.004(2)
C127 0.021(3) 0.019(3) 0.025(3) 0.001(3) 0.015(3) 0.003(2)
C128 0.019(3) 0.025(3) 0.024(3) -0.001(3) 0.009(3) 0.004(3)
C129 0.027(3) 0.020(3) 0.029(4) 0.002(3) 0.011(3) 0.004(3)
C130 0.050(4) 0.019(3) 0.044(4) 0.009(3) 0.027(4) 0.012(3)
C131 0.031(4) 0.028(4) 0.042(4) 0.005(3) 0.013(3) -0.003(3)
C132 0.013(3) 0.021(3) 0.048(4) 0.003(3) 0.011(3) 0.000(2)
C133 0.232(16) 0.115(10) 0.052(7) 0.040(7) -0.047(8) -0.128(11)
C134 0.085(7) 0.068(7) 0.083(8) -0.011(6) 0.034(6) 0.002(6)
Cl1 0.0179(7) 0.0177(7) 0.0342(9) 0.0040(6) 0.0128(6) -0.0005(6)
Cl2 0.0234(8) 0.0250(8) 0.0330(9) 0.0027(7) 0.0057(7) 0.0066(6)
Cl3 0.0324(8) 0.0253(8) 0.0209(8) 0.0082(6) 0.0062(6) 0.0034(6)
Cl4 0.135(6) 0.120(6) 0.084(4) -0.016(4) 0.028(4) 0.004(4)
Cl4' 0.076(4) 0.152(7) 0.150(7) 0.041(5) -0.011(4) -0.046(4)
Cl5 0.138(3) 0.123(3) 0.084(2) 0.007(2) 0.024(2) -0.001(2)
Cl6 0.112(3) 0.275(6) 0.0581(19) 0.030(3) -0.0038(18) -0.060(3)
O1 0.264(14) 0.155(10) 0.104(8) -0.024(7) 0.089(8) 0.047(9)
P1 0.0135(7) 0.0140(7) 0.0228(8) 0.0000(6) 0.0043(6) -0.0011(6)
P2 0.0146(7) 0.0113(7) 0.0233(8) -0.0001(6) 0.0069(6) -0.0003(6)
P3 0.0179(7) 0.0110(7) 0.0176(8) 0.0005(6) 0.0027(6) -0.0020(6)
P4 0.0193(7) 0.0139(7) 0.0161(7) 0.0001(6) 0.0045(6) -0.0032(6)
P5 0.0142(7) 0.0122(7) 0.0162(7) -0.0005(6) 0.0051(6) -0.0011(5)
P6 0.0130(7) 0.0149(7) 0.0180(8) 0.0005(6) 0.0057(6) 0.0013(6)
S1 0.0147(6) 0.0117(6) 0.0156(7) -0.0001(5) 0.0047(5) 0.0011(5)

loop_
_atom_type_symbol
_atom_type_description
_atom_type_scat_dispersion_real
_atom_type_scat_dispersion_imag
_atom_type_scat_source
C C 0.0033 0.0016 'International Tables Vol C Tables 4.2.6.8 and 6.1.1.4'
H H 0.0000 0.0000 'International Tables Vol C Tables 4.2.6.8 and 6.1.1.4'
P P 0.1023 0.0942 'International Tables Vol C Tables 4.2.6.8 and 6.1.1.4'
S S 0.1246 0.1234 'International Tables Vol C Tables 4.2.6.8 and 6.1.1.4'
Cl Cl 0.1484 0.1585 'International Tables Vol C Tables 4.2.6.8 and 6.1.1.4'
Au Au -2.0133 8.8022 'International Tables Vol C Tables 4.2.6.8 and 6.1.1.4'
O O 0.0106 0.0060 'International Tables Vol C Tables 4.2.6.8 and 6.1.1.4'

loop_
_geom_angle_atom_site_label_1
_geom_angle_atom_site_label_2
_geom_angle_atom_site_label_3
_geom_angle
P1 Au1 Cl1 174.59(6)
P1 Au1 Au2 94.10(4)
Cl1 Au1 Au2 90.75(4)
P2 Au2 S1 171.61(5)
P2 Au2 Au1 87.22(4)
S1 Au2 Au1 100.47(3)
P2 Au2 Au4 124.32(4)
S1 Au2 Au4 47.32(3)
Au1 Au2 Au4 144.075(9)
P2 Au2 Au6 133.07(4)
S1 Au2 Au6 46.44(3)
Au1 Au2 Au6 113.895(9)
Au4 Au2 Au6 59.172(7)
P3 Au3 Cl2 173.56(5)
P3 Au3 Au4 95.06(4)
Cl2 Au3 Au4 91.05(4)
P4 Au4 S1 173.42(5)
P4 Au4 Au3 86.17(4)
S1 Au4 Au3 99.78(3)
P4 Au4 Au6 126.13(4)
S1 Au4 Au6 47.29(3)
Au3 Au4 Au6 140.450(9)
P4 Au4 Au2 132.81(4)
S1 Au4 Au2 46.62(3)
Au3 Au4 Au2 116.494(9)
Au6 Au4 Au2 60.839(7)
P5 Au5 Cl3 172.89(5)
P5 Au5 Au6 90.42(4)
Cl3 Au5 Au6 96.47(4)
P6 Au6 S1 173.61(5)
P6 Au6 Au5 88.68(4)
S1 Au6 Au5 97.02(3)
P6 Au6 Au4 132.58(4)
S1 Au6 Au4 47.75(3)
Au5 Au6 Au4 110.312(9)
P6 Au6 Au2 127.50(4)
S1 Au6 Au2 46.19(3)
Au5 Au6 Au2 140.184(9)
Au4 Au6 Au2 59.989(7)
C2 C1 C6 119.3(5)
C2 C1 P1 121.1(4)
C6 C1 P1 119.2(4)
C3 C2 C1 120.8(6)
C3 C2 H2 119.6
C1 C2 H2 119.6
C2 C3 C4 119.3(6)
C2 C3 H3 120.4
C4 C3 H3 120.4
C5 C4 C3 120.6(5)
C5 C4 H4 119.7
C3 C4 H4 119.7
C4 C5 C6 120.9(6)
C4 C5 H5 119.5
C6 C5 H5 119.5
C5 C6 C1 119.0(6)
C5 C6 H6 120.5
C1 C6 H6 120.5
C12 C7 C8 119.1(5)
C12 C7 P1 121.3(5)
C8 C7 P1 119.5(4)
C9 C8 C7 120.6(6)
C9 C8 H8 119.7
C7 C8 H8 119.7
C8 C9 C10 121.0(7)
C8 C9 H9 119.5
C10 C9 H9 119.5
C9 C10 C11 118.6(6)
C9 C10 H10 120.7
C11 C10 H10 120.7
C12 C11 C10 119.9(6)
C12 C11 H11 120.1
C10 C11 H11 120.1
C7 C12 C11 120.7(6)
C7 C12 H12 119.6
C11 C12 H12 119.6
C22 C13 C14 120.7(5)
C22 C13 P1 120.3(4)
C14 C13 P1 118.8(4)
C15 C14 C13 119.8(5)
C15 C14 H14 120.1
C13 C14 H14 120.1
C14 C15 C16 121.4(5)
C14 C15 H15 119.3
C16 C15 H15 119.3
C17 C16 C15 121.7(5)
C17 C16 C21 118.9(5)
C15 C16 C21 119.3(5)
C18 C17 C16 121.6(6)
C18 C17 H17 119.2
C16 C17 H17 119.2
C17 C18 C19 119.4(6)
C17 C18 H18 120.3
C19 C18 H18 120.3
C20 C19 C18 121.1(6)
C20 C19 H19 119.4
C18 C19 H19 119.4
C19 C20 C21 120.4(5)
C19 C20 H20 119.8
C21 C20 H20 119.8
C16 C21 C20 118.5(5)
C16 C21 C22 119.2(5)
C20 C21 C22 122.3(5)
C13 C22 C21 119.2(5)
C13 C22 C23 122.6(5)
C21 C22 C23 118.1(5)
C32 C23 C24 118.8(5)
C32 C23 C22 120.7(5)
C24 C23 C22 120.4(5)
C25 C24 C29 118.7(5)
C25 C24 C23 121.0(5)
C29 C24 C23 120.3(5)
C26 C25 C24 120.9(5)
C26 C25 H25 119.6
C24 C25 H25 119.6
C25 C26 C27 119.9(6)
C25 C26 H26 120.0
C27 C26 H26 120.0
C28 C27 C26 119.5(6)
C28 C27 H27 120.3
C26 C27 H27 120.3
C27 C28 C29 121.8(6)
C27 C28 H28 119.1
C29 C28 H28 119.1
C28 C29 C30 122.0(5)
C28 C29 C24 119.2(5)
C30 C29 C24 118.8(5)
C31 C30 C29 121.4(5)
C31 C30 H30 119.3
C29 C30 H30 119.3
C30 C31 C32 121.6(5)
C30 C31 H31 119.2
C32 C31 H31 119.2
C23 C32 C31 118.9(5)
C23 C32 P2 123.7(4)
C31 C32 P2 116.7(4)
C34 C33 C38 119.1(5)
C34 C33 P2 123.1(4)
C38 C33 P2 117.7(4)
C35 C34 C33 120.0(5)
C35 C34 H34 120.0
C33 C34 H34 120.0
C36 C35 C34 121.2(5)
C36 C35 H35 119.4
C34 C35 H35 119.4
C35 C36 C37 119.9(5)
C35 C36 H36 120.0
C37 C36 H36 120.0
C38 C37 C36 119.0(5)
C38 C37 H37 120.5
C36 C37 H37 120.5
C37 C38 C33 120.6(5)
C37 C38 H38 119.7
C33 C38 H38 119.7
C44 C39 C40 119.7(5)
C44 C39 P2 122.4(4)
C40 C39 P2 117.7(4)
C39 C40 C41 119.7(5)
C39 C40 H40 120.2
C41 C40 H40 120.2
C42 C41 C40 119.3(6)
C42 C41 H41 120.3
C40 C41 H41 120.3
C41 C42 C43 120.3(6)
C41 C42 H42 119.9
C43 C42 H42 119.9
C44 C43 C42 120.6(6)
C44 C43 H43 119.7
C42 C43 H43 119.7
C43 C44 C39 120.4(6)
C43 C44 H44 119.8
C39 C44 H44 119.8
C50 C45 C46 119.5(5)
C50 C45 P3 125.2(4)
C46 C45 P3 115.3(4)
C45 C46 C47 120.1(5)
C45 C46 H46 120.0
C47 C46 H46 120.0
C48 C47 C46 118.8(5)
C48 C47 H47 120.6
C46 C47 H47 120.6
C49 C48 C47 121.4(5)
C49 C48 H48 119.3
C47 C48 H48 119.3
C48 C49 C50 119.5(5)
C48 C49 H49 120.2
C50 C49 H49 120.2
C45 C50 C49 120.6(5)
C45 C50 H50 119.7
C49 C50 H50 119.7
C56 C51 C52 119.7(5)
C56 C51 P3 118.3(5)
C52 C51 P3 121.9(4)
C53 C52 C51 120.0(6)
C53 C52 H52 120.0
C51 C52 H52 120.0
C54 C53 C52 121.5(6)
C54 C53 H53 119.2
C52 C53 H53 119.2
C53 C54 C55 119.2(6)
C53 C54 H54 120.4
C55 C54 H54 120.4
C56 C55 C54 119.4(6)
C56 C55 H55 120.3
C54 C55 H55 120.3
C51 C56 C55 120.2(6)
C51 C56 H56 119.9
C55 C56 H56 119.9
C66 C57 C58 119.1(5)
C66 C57 P3 121.3(4)
C58 C57 P3 119.3(4)
C59 C58 C57 120.9(5)
C59 C58 H58 119.5
C57 C58 H58 119.5
C58 C59 C60 122.2(6)
C58 C59 H59 118.9
C60 C59 H59 118.9
C61 C60 C59 122.5(6)
C61 C60 C65 119.5(5)
C59 C60 C65 117.9(5)
C62 C61 C60 121.3(6)
C62 C61 H61 119.4
C60 C61 H61 119.4
C61 C62 C63 119.3(6)
C61 C62 H62 120.4
C63 C62 H62 120.4
C64 C63 C62 120.3(6)
C64 C63 H63 119.8
C62 C63 H63 119.8
C63 C64 C65 121.4(6)
C63 C64 H64 119.3
C65 C64 H64 119.3
C64 C65 C60 118.1(5)
C64 C65 C66 121.7(5)
C60 C65 C66 120.1(5)
C57 C66 C65 119.5(5)
C57 C66 C67 120.6(5)
C65 C66 C67 119.9(5)
C76 C67 C68 119.0(5)
C76 C67 C66 123.4(5)
C68 C67 C66 117.6(5)
C73 C68 C67 120.8(5)
C73 C68 C69 118.4(5)
C67 C68 C69 120.7(5)
C70 C69 C68 119.5(6)
C70 C69 H69 120.2
C68 C69 H69 120.2
C69 C70 C71 121.2(6)
C69 C70 H70 119.4
C71 C70 H70 119.4
C72 C71 C70 121.2(6)
C72 C71 H71 119.4
C70 C71 H71 119.4
C71 C72 C73 119.7(7)
C71 C72 H72 120.2
C73 C72 H72 120.2
C68 C73 C72 119.9(6)
C68 C73 C74 118.2(5)
C72 C73 C74 121.9(6)
C75 C74 C73 120.2(6)
C75 C74 H74 119.9
C73 C74 H74 119.9
C74 C75 C76 122.4(6)
C74 C75 H75 118.8
C76 C75 H75 118.8
C67 C76 C75 119.0(5)
C67 C76 P4 124.0(4)
C75 C76 P4 116.2(4)
C82 C77 C78 118.4(5)
C82 C77 P4 122.1(5)
C78 C77 P4 119.2(5)
C79 C78 C77 121.8(6)
C79 C78 H78 119.1
C77 C78 H78 119.1
C78 C79 C80 118.1(6)
C78 C79 H79 121.0
C80 C79 H79 121.0
C81 C80 C79 120.8(6)
C81 C80 H80 119.6
C79 C80 H80 119.6
C80 C81 C82 120.1(6)
C80 C81 H81 119.9
C82 C81 H81 119.9
C77 C82 C81 120.8(6)
C77 C82 H82 119.6
C81 C82 H82 119.6
C88 C83 C84 118.7(5)
C88 C83 P4 117.9(4)
C84 C83 P4 123.4(4)
C85 C84 C83 121.4(6)
C85 C84 H84 119.3
C83 C84 H84 119.3
C84 C85 C86 118.8(6)
C84 C85 H85 120.6
C86 C85 H85 120.6
C85 C86 C87 121.2(6)
C85 C86 H86 119.4
C87 C86 H86 119.4
C86 C87 C88 119.6(6)
C86 C87 H87 120.2
C88 C87 H87 120.2
C83 C88 C87 120.3(5)
C83 C88 H88 119.9
C87 C88 H88 119.9
C90 C89 C94 119.5(5)
C90 C89 P5 120.8(4)
C94 C89 P5 119.6(4)
C91 C90 C89 119.9(5)
C91 C90 H90 120.0
C89 C90 H90 120.0
C90 C91 C92 119.8(5)
C90 C91 H91 120.1
C92 C91 H91 120.1
C93 C92 C91 120.1(5)
C93 C92 H92 119.9
C91 C92 H92 119.9
C92 C93 C94 120.9(6)
C92 C93 H93 119.6
C94 C93 H93 119.6
C93 C94 C89 119.7(6)
C93 C94 H94 120.2
C89 C94 H94 120.2
C96 C95 C100 118.4(5)
C96 C95 P5 121.7(4)
C100 C95 P5 119.1(4)
C97 C96 C95 121.2(5)
C97 C96 H96 119.4
C95 C96 H96 119.4
C96 C97 C98 120.8(5)
C96 C97 H97 119.6
C98 C97 H97 119.6
C99 C98 C97 118.6(5)
C99 C98 H98 120.7
C97 C98 H98 120.7
C98 C99 C100 120.9(5)
C98 C99 H99 119.5
C100 C99 H99 119.5
C99 C100 C95 120.1(5)
C99 C100 H100 120.0
C95 C100 H100 120.0
C110 C101 C102 120.5(5)
C110 C101 P5 120.7(4)
C102 C101 P5 117.5(4)
C103 C102 C101 122.4(5)
C103 C102 H102 118.8
C101 C102 H102 118.8
C102 C103 C104 118.4(5)
C102 C103 H103 120.8
C104 C103 H103 120.8
C105 C104 C109 120.4(5)
C105 C104 C103 120.7(5)
C109 C104 C103 118.9(5)
C106 C105 C104 120.7(5)
C106 C105 H105 119.6
C104 C105 H105 119.6
C105 C106 C107 119.7(5)
C105 C106 H106 120.1
C107 C106 H106 120.1
C108 C107 C106 120.8(6)
C108 C107 H107 119.6
C106 C107 H107 119.6
C107 C108 C109 121.4(6)
C107 C108 H108 119.3
C109 C108 H108 119.3
C104 C109 C108 116.9(5)
C104 C109 C110 121.4(5)
C108 C109 C110 121.7(5)
C101 C110 C109 118.4(5)
C101 C110 C111 121.3(5)
C109 C110 C111 120.0(5)
C120 C111 C112 119.4(5)
C120 C111 C110 123.7(5)
C112 C111 C110 116.9(5)
C113 C112 C117 118.0(5)
C113 C112 C111 122.3(5)
C117 C112 C111 119.7(5)
C114 C113 C112 120.8(5)
C114 C113 H113 119.6
C112 C113 H113 119.6
C113 C114 C115 121.5(5)
C113 C114 H114 119.3
C115 C114 H114 119.3
C116 C115 C114 119.2(5)
C116 C115 H115 120.4
C114 C115 H115 120.4
C115 C116 C117 121.1(5)
C115 C116 H116 119.4
C117 C116 H116 119.4
C118 C117 C116 121.7(5)
C118 C117 C112 119.0(5)
C116 C117 C112 119.3(5)
C119 C118 C117 121.4(5)
C119 C118 H118 119.3
C117 C118 H118 119.3
C118 C119 C120 120.4(5)
C118 C119 H119 119.8
C120 C119 H119 119.8
C111 C120 C119 119.9(5)
C111 C120 P6 123.2(4)
C119 C120 P6 116.3(4)
C126 C121 C122 118.1(5)
C126 C121 P6 118.7(4)
C122 C121 P6 122.8(4)
C123 C122 C121 120.3(5)
C123 C122 H122 119.8
C121 C122 H122 119.8
C124 C123 C122 121.2(6)
C124 C123 H123 119.4
C122 C123 H123 119.4
C123 C124 C125 119.3(6)
C123 C124 H124 120.3
C125 C124 H124 120.3
C124 C125 C126 119.7(5)
C124 C125 H125 120.2
C126 C125 H125 120.2
C121 C126 C125 121.5(5)
C121 C126 H126 119.3
C125 C126 H126 119.3
C132 C127 C128 119.1(6)
C132 C127 P6 121.8(5)
C128 C127 P6 119.0(5)
C129 C128 C127 121.2(6)
C129 C128 H128 119.4
C127 C128 H128 119.4
C130 C129 C128 119.5(6)
C130 C129 H129 120.2
C128 C129 H129 120.2
C129 C130 C131 120.7(6)
C129 C130 H130 119.7
C131 C130 H130 119.7
C132 C131 C130 119.0(6)
C132 C131 H131 120.5
C130 C131 H131 120.5
C127 C132 C131 120.5(6)
C127 C132 H132 119.7
C131 C132 H132 119.7
Cl6 C133 Cl5 126.0(10)
Cl6 C133 H13A 105.8
Cl5 C133 H13A 105.8
Cl6 C133 H13B 105.8
Cl5 C133 H13B 105.8
H13A C133 H13B 106.2
O1 C134 H13C 109.5
O1 C134 H13D 109.5
H13C C134 H13D 109.5
O1 C134 H13E 109.5
H13C C134 H13E 109.5
H13D C134 H13E 109.5
C134 O1 H1A 106.5
C1 P1 C7 104.1(3)
C1 P1 C13 109.4(3)
C7 P1 C13 104.2(3)
C1 P1 Au1 108.34(17)
C7 P1 Au1 112.1(2)
C13 P1 Au1 117.74(18)
C33 P2 C32 104.4(2)
C33 P2 C39 103.8(2)
C32 P2 C39 113.0(2)
C33 P2 Au2 111.61(19)
C32 P2 Au2 114.79(18)
C39 P2 Au2 108.63(19)
C45 P3 C57 105.5(3)
C45 P3 C51 105.8(3)
C57 P3 C51 105.0(3)
C45 P3 Au3 111.11(19)
C57 P3 Au3 117.47(19)
C51 P3 Au3 111.1(2)
C77 P4 C83 103.8(3)
C77 P4 C76 111.1(2)
C83 P4 C76 105.8(3)
C77 P4 Au4 109.5(2)
C83 P4 Au4 111.44(19)
C76 P4 Au4 114.57(18)
C95 P5 C89 104.5(2)
C95 P5 C101 108.3(2)
C89 P5 C101 102.5(2)
C95 P5 Au5 108.31(18)
C89 P5 Au5 111.95(19)
C101 P5 Au5 120.16(18)
C121 P6 C127 103.3(3)
C121 P6 C120 106.6(2)
C127 P6 C120 109.3(2)
C121 P6 Au6 113.03(18)
C127 P6 Au6 110.7(2)
C120 P6 Au6 113.36(18)
Au2 S1 Au6 87.37(5)
Au2 S1 Au4 86.06(4)
Au6 S1 Au4 84.96(4)

loop_
_geom_bond_atom_site_label_1
_geom_bond_atom_site_label_2
_geom_bond_distance
Au1 P1 2.2287(14)
Au1 Cl1 2.2939(13)
Au1 Au2 3.0064(4)
Au2 P2 2.2686(14)
Au2 S1 2.3111(13)
Au2 Au4 3.1722(3)
Au2 Au6 3.1991(3)
Au3 P3 2.2417(14)
Au3 Cl2 2.3005(14)
Au3 Au4 3.0810(3)
Au4 P4 2.2787(14)
Au4 S1 2.3376(13)
Au4 Au6 3.1458(3)
Au5 P5 2.2330(14)
Au5 Cl3 2.2874(14)
Au5 Au6 3.0453(3)
Au6 P6 2.2664(14)
Au6 S1 2.3206(13)
C1 C2 1.402(8)
C1 C6 1.403(8)
C1 P1 1.818(6)
C2 C3 1.386(8)
C2 H2 0.9500
C3 C4 1.393(9)
C3 H3 0.9500
C4 C5 1.368(8)
C4 H4 0.9500
C5 C6 1.401(8)
C5 H5 0.9500
C6 H6 0.9500
C7 C12 1.370(7)
C7 C8 1.384(8)
C7 P1 1.821(6)
C8 C9 1.375(9)
C8 H8 0.9500
C9 C10 1.377(10)
C9 H9 0.9500
C10 C11 1.397(10)
C10 H10 0.9500
C11 C12 1.393(8)
C11 H11 0.9500
C12 H12 0.9500
C13 C22 1.368(8)
C13 C14 1.440(8)
C13 P1 1.831(6)
C14 C15 1.374(8)
C14 H14 0.9500
C15 C16 1.405(8)
C15 H15 0.9500
C16 C17 1.398(8)
C16 C21 1.423(7)
C17 C18 1.362(8)
C17 H17 0.9500
C18 C19 1.417(9)
C18 H18 0.9500
C19 C20 1.345(8)
C19 H19 0.9500
C20 C21 1.427(8)
C20 H20 0.9500
C21 C22 1.453(8)
C22 C23 1.495(7)
C23 C32 1.408(7)
C23 C24 1.422(8)
C24 C25 1.417(8)
C24 C29 1.419(8)
C25 C26 1.383(8)
C25 H25 0.9500
C26 C27 1.408(8)
C26 H26 0.9500
C27 C28 1.383(8)
C27 H27 0.9500
C28 C29 1.390(8)
C28 H28 0.9500
C29 C30 1.401(8)
C30 C31 1.342(8)
C30 H30 0.9500
C31 C32 1.426(7)
C31 H31 0.9500
C32 P2 1.829(6)
C33 C34 1.382(8)
C33 C38 1.396(8)
C33 P2 1.821(5)
C34 C35 1.377(8)
C34 H34 0.9500
C35 C36 1.367(8)
C35 H35 0.9500
C36 C37 1.396(8)
C36 H36 0.9500
C37 C38 1.388(8)
C37 H37 0.9500
C38 H38 0.9500
C39 C44 1.385(8)
C39 C40 1.394(8)
C39 P2 1.832(6)
C40 C41 1.395(8)
C40 H40 0.9500
C41 C42 1.380(9)
C41 H41 0.9500
C42 C43 1.387(9)
C42 H42 0.9500
C43 C44 1.355(8)
C43 H43 0.9500
C44 H44 0.9500
C45 C50 1.359(8)
C45 C46 1.391(8)
C45 P3 1.820(6)
C46 C47 1.393(8)
C46 H46 0.9500
C47 C48 1.384(8)
C47 H47 0.9500
C48 C49 1.347(8)
C48 H48 0.9500
C49 C50 1.402(8)
C49 H49 0.9500
C50 H50 0.9500
C51 C56 1.370(8)
C51 C52 1.375(8)
C51 P3 1.841(6)
C52 C53 1.363(8)
C52 H52 0.9500
C53 C54 1.346(9)
C53 H53 0.9500
C54 C55 1.404(10)
C54 H54 0.9500
C55 C56 1.376(9)
C55 H55 0.9500
C56 H56 0.9500
C57 C66 1.400(8)
C57 C58 1.415(8)
C57 P3 1.837(6)
C58 C59 1.351(8)
C58 H58 0.9500
C59 C60 1.403(8)
C59 H59 0.9500
C60 C61 1.399(8)
C60 C65 1.421(8)
C61 C62 1.356(9)
C61 H61 0.9500
C62 C63 1.432(9)
C62 H62 0.9500
C63 C64 1.347(8)
C63 H63 0.9500
C64 C65 1.410(8)
C64 H64 0.9500
C65 C66 1.422(8)
C66 C67 1.507(8)
C67 C76 1.371(8)
C67 C68 1.433(8)
C68 C73 1.397(8)
C68 C69 1.451(8)
C69 C70 1.368(8)
C69 H69 0.9500
C70 C71 1.376(10)
C70 H70 0.9500
C71 C72 1.373(10)
C71 H71 0.9500
C72 C73 1.421(9)
C72 H72 0.9500
C73 C74 1.424(9)
C74 C75 1.337(8)
C74 H74 0.9500
C75 C76 1.423(8)
C75 H75 0.9500
C76 P4 1.842(5)
C77 C82 1.377(8)
C77 C78 1.388(8)
C77 P4 1.815(6)
C78 C79 1.375(8)
C78 H78 0.9500
C79 C80 1.398(9)
C79 H79 0.9500
C80 C81 1.362(9)
C80 H80 0.9500
C81 C82 1.376(8)
C81 H81 0.9500
C82 H82 0.9500
C83 C88 1.391(8)
C83 C84 1.416(8)
C83 P4 1.818(6)
C84 C85 1.381(9)
C84 H84 0.9500
C85 C86 1.386(9)
C85 H85 0.9500
C86 C87 1.397(8)
C86 H86 0.9500
C87 C88 1.398(8)
C87 H87 0.9500
C88 H88 0.9500
C89 C90 1.393(8)
C89 C94 1.399(8)
C89 P5 1.823(5)
C90 C91 1.375(8)
C90 H90 0.9500
C91 C92 1.407(8)
C91 H91 0.9500
C92 C93 1.354(8)
C92 H92 0.9500
C93 C94 1.383(8)
C93 H93 0.9500
C94 H94 0.9500
C95 C96 1.386(7)
C95 C100 1.404(7)
C95 P5 1.813(5)
C96 C97 1.361(8)
C96 H96 0.9500
C97 C98 1.400(8)
C97 H97 0.9500
C98 C99 1.377(8)
C98 H98 0.9500
C99 C100 1.385(8)
C99 H99 0.9500
C100 H100 0.9500
C101 C110 1.385(7)
C101 C102 1.427(7)
C101 P5 1.833(5)
C102 C103 1.370(8)
C102 H102 0.9500
C103 C104 1.451(8)
C103 H103 0.9500
C104 C105 1.413(8)
C104 C109 1.419(7)
C105 C106 1.358(8)
C105 H105 0.9500
C106 C107 1.404(9)
C106 H106 0.9500
C107 C108 1.364(8)
C107 H107 0.9500
C108 C109 1.421(7)
C108 H108 0.9500
C109 C110 1.426(7)
C110 C111 1.499(7)
C111 C120 1.388(7)
C111 C112 1.436(7)
C112 C113 1.410(7)
C112 C117 1.425(8)
C113 C114 1.359(7)
C113 H113 0.9500
C114 C115 1.409(8)
C114 H114 0.9500
C115 C116 1.357(8)
C115 H115 0.9500
C116 C117 1.417(8)
C116 H116 0.9500
C117 C118 1.394(8)
C118 C119 1.378(8)
C118 H118 0.9500
C119 C120 1.423(7)
C119 H119 0.9500
C120 P6 1.832(5)
C121 C126 1.372(7)
C121 C122 1.395(8)
C121 P6 1.815(6)
C122 C123 1.376(9)
C122 H122 0.9500
C123 C124 1.368(9)
C123 H123 0.9500
C124 C125 1.377(8)
C124 H124 0.9500
C125 C126 1.390(8)
C125 H125 0.9500
C126 H126 0.9500
C127 C132 1.383(8)
C127 C128 1.388(8)
C127 P6 1.817(6)
C128 C129 1.374(8)
C128 H128 0.9500
C129 C130 1.368(9)
C129 H129 0.9500
C130 C131 1.402(9)
C130 H130 0.9500
C131 C132 1.384(9)
C131 H131 0.9500
C132 H132 0.9500
C133 Cl6 1.548(14)
C133 Cl5 1.660(10)
C133 H13A 0.9900
C133 H13B 0.9900
C134 O1 1.323(11)
C134 H13C 0.9800
C134 H13D 0.9800
C134 H13E 0.9800
O1 H1A 0.8460

loop_
_platon_squeeze_void_nr
_platon_squeeze_void_average_x
_platon_squeeze_void_average_y
_platon_squeeze_void_average_z
_platon_squeeze_void_volume
_platon_squeeze_void_count_electrons
_platon_squeeze_void_content
1 0.000 0.463 0.500 1118 219 ' '
2 0.030 0.083 0.976 8 2 ' '
3 0.136 0.055 0.157 13 3 ' '
4 0.265 0.341 0.240 12 3 ' '
5 0.735 0.841 0.760 12 3 ' '
6 0.863 0.555 0.843 13 3 ' '
7 0.970 0.583 0.024 8 2 ' '
